data_4342914
loop_
_publ_author_name
'Benmansour, Samia'
'Vall\'es-Garc\'ia, Cristina'
'G\'omez-Claramunt, Patricia'
'M\'inguez Espallargas, Guillermo'
'G\'omez-Garc\'ia, Carlos J'

_publ_section_title
;
 2D and 3D Anilato-Based Heterometallic M(I)M(III) Lattices: The Missing
 Link.
;
_journal_issue 11
_journal_name_full 'Inorganic chemistry'
_journal_page_first 5410
_journal_page_last 5418
_journal_paper_doi 10.1021/acs.inorgchem.5b00451
_journal_volume 54
_journal_year 2015
_chemical_formula_sum 'C64 H54 Cl6 Fe K N2 O14 P2'
_chemical_formula_weight 1444.68
_chemical_name_systematic
; 
 ? 
;
_space_group_IT_number 4
_symmetry_cell_setting monoclinic
_symmetry_space_group_name_Hall 'P 2yb'
_symmetry_space_group_name_H-M 'P 1 21 1'
_atom_sites_solution_hydrogens geom
_atom_sites_solution_primary direct
_atom_sites_solution_secondary difmap
_audit_creation_method SHELXL-97
_cell_angle_alpha 90.00
_cell_angle_beta 108.147(4)
_cell_angle_gamma 90.00
_cell_formula_units_Z 2
_cell_length_a 9.7327(3)
_cell_length_b 24.9615(7)
_cell_length_c 13.3675(4)
_cell_measurement_reflns_used 14743
_cell_measurement_temperature 120(2)
_cell_measurement_theta_max 28.7520
_cell_measurement_theta_min 3.1980
_cell_volume 3086.01(17)
_computing_structure_refinement 'SHELXL-97 (Sheldrick, 1997)'
_computing_structure_solution 'SHELXS-97 (Sheldrick, 1990)'
_diffrn_ambient_temperature 120(2)
_diffrn_measured_fraction_theta_full 0.998
_diffrn_measured_fraction_theta_max 0.887
_diffrn_measurement_device_type 'SuperNova, Single source at offset, Sapphire3'
_diffrn_measurement_method '\w scans'
_diffrn_radiation_monochromator mirror
_diffrn_radiation_source 'SuperNova (Mo) X-ray Source'
_diffrn_radiation_type MoK\a
_diffrn_radiation_wavelength 0.71073
_diffrn_reflns_av_R_equivalents 0.0473
_diffrn_reflns_av_sigmaI/netI 0.0518
_diffrn_reflns_limit_h_max 13
_diffrn_reflns_limit_h_min -13
_diffrn_reflns_limit_k_max 33
_diffrn_reflns_limit_k_min -34
_diffrn_reflns_limit_l_max 16
_diffrn_reflns_limit_l_min -18
_diffrn_reflns_number 48660
_diffrn_reflns_theta_full 25.00
_diffrn_reflns_theta_max 29.63
_diffrn_reflns_theta_min 2.93
_exptl_absorpt_coefficient_mu 0.693
_exptl_absorpt_correction_T_max 1.00000
_exptl_absorpt_correction_T_min 0.94030
_exptl_absorpt_correction_type multi-scan
_exptl_absorpt_process_details
;
CrysAlisPro, Agilent Technologies,
Version 1.171.36.28 (release 01-02-2013 CrysAlis171 .NET)
(compiled Feb  1 2013,16:14:44)
Empirical absorption correction using spherical harmonics,
 implemented in SCALE3 ABSPACK scaling algorithm.
;
_exptl_crystal_colour red
_exptl_crystal_density_diffrn 1.555
_exptl_crystal_density_method 'not measured'
_exptl_crystal_description Prism
_exptl_crystal_F_000 1482
_exptl_crystal_size_max 0.14
_exptl_crystal_size_mid 0.07
_exptl_crystal_size_min 0.04
_refine_diff_density_max 2.014
_refine_diff_density_min -1.334
_refine_diff_density_rms 0.109
_refine_ls_abs_structure_details 'Flack H D (1983), Acta Cryst. A39, 876-881'
_refine_ls_abs_structure_Flack 0.50(2)
_refine_ls_extinction_method none
_refine_ls_goodness_of_fit_ref 1.016
_refine_ls_hydrogen_treatment constr
_refine_ls_matrix_type full
_refine_ls_number_parameters 818
_refine_ls_number_reflns 14861
_refine_ls_number_restraints 1
_refine_ls_restrained_S_all 1.016
_refine_ls_R_factor_all 0.0691
_refine_ls_R_factor_gt 0.0579
_refine_ls_shift/su_max 0.001
_refine_ls_shift/su_mean 0.000
_refine_ls_structure_factor_coef Fsqd
_refine_ls_weighting_details 'calc w=1/[\s^2^(Fo^2^)+(0.0814P)^2^+6.7529P] where P=(Fo^2^+2Fc^2^)/3'
_refine_ls_weighting_scheme calc
_refine_ls_wR_factor_gt 0.1511
_refine_ls_wR_factor_ref 0.1620
_reflns_number_gt 12905
_reflns_number_total 14861
_reflns_threshold_expression >2sigma(I)
_cod_data_source_file ic5b00451_si_003.cif
_cod_data_source_block cv9az
_cod_depositor_comments
;
The following automatic conversions were performed:

'_symmetry_cell_setting' value 'Monoclinic' changed to 'monoclinic'
according to
/usr/data/users/saulius/crontab/automatic-downloads/rss-feeds/ACS/lib/dictionaries/cif_core.dic
dictionary named 'cif_core.dic' version 2.4.2 from 2011-04-26.

Automatic conversion script
Id: cif_fix_values 3271 2015-04-21 07:52:19Z andrius 

 Adding full bibliography for 4342914--4342917.cif.
;
_cod_original_cell_volume 3086.01(16)
_cod_original_sg_symbol_H-M P21
_cod_database_code 4342914

loop_
_symmetry_equiv_pos_as_xyz
'x, y, z'
'-x, y+1/2, -z'

loop_
_atom_site_label
_atom_site_type_symbol
_atom_site_fract_x
_atom_site_fract_y
_atom_site_fract_z
_atom_site_U_iso_or_equiv
_atom_site_adp_type
_atom_site_occupancy
_atom_site_symmetry_multiplicity
_atom_site_calc_flag
_atom_site_refinement_flags
Fe1 Fe 0.74018(7) 0.28885(2) 0.30938(5) 0.01839(14) Uani 1 1 d .
K1 K 0.24271(14) 0.11204(5) -0.19354(10) 0.0331(3) Uani 1 1 d .
C1 C 0.4251(5) 0.17933(18) 0.1377(4) 0.0226(10) Uani 1 1 d .
Cl1 Cl 0.34436(13) 0.15001(5) 0.22460(10) 0.0284(3) Uani 1 1 d .
C2 C 0.5273(5) 0.21839(16) 0.1773(4) 0.0160(8) Uani 1 1 d .
O2 O 0.5709(4) 0.23534(13) 0.2713(3) 0.0205(7) Uani 1 1 d .
C3 C 0.6001(5) 0.24391(17) 0.1032(3) 0.0153(8) Uani 1 1 d .
O3 O 0.6972(4) 0.27870(12) 0.1475(3) 0.0199(7) Uani 1 1 d .
C4 C 0.5609(5) 0.22920(18) -0.0004(4) 0.0187(9) Uani 1 1 d .
Cl4 Cl 0.64574(12) 0.25755(4) -0.08466(9) 0.0216(2) Uani 1 1 d .
C5 C 0.4567(5) 0.18849(17) -0.0429(3) 0.0157(8) Uani 1 1 d .
O5 O 0.4193(4) 0.17291(13) -0.1358(3) 0.0228(7) Uani 1 1 d .
C6 C 0.3834(5) 0.16095(17) 0.0324(4) 0.0182(9) Uani 1 1 d .
O6 O 0.2940(4) 0.12623(14) -0.0067(3) 0.0276(8) Uani 1 1 d .
C11 C 1.0487(5) 0.17739(18) 0.4805(4) 0.0183(9) Uani 1 1 d .
Cl11 Cl 1.13516(12) 0.14967(4) 0.39685(9) 0.0214(2) Uani 1 1 d .
C12 C 0.9429(5) 0.21619(17) 0.4407(4) 0.0164(8) Uani 1 1 d .
O12 O 0.9028(4) 0.23305(12) 0.3467(3) 0.0196(7) Uani 1 1 d .
C13 C 0.8703(5) 0.24236(17) 0.5148(4) 0.0181(9) Uani 1 1 d .
O13 O 0.7777(3) 0.27868(12) 0.4701(3) 0.0218(7) Uani 1 1 d .
C14 C 0.9069(5) 0.2260(2) 0.6175(4) 0.0222(9) Uani 1 1 d .
Cl14 Cl 0.82626(15) 0.25443(5) 0.70306(11) 0.0318(3) Uani 1 1 d .
C15 C 1.0142(5) 0.18605(18) 0.6596(4) 0.0182(9) Uani 1 1 d .
O15 O 1.0512(4) 0.17027(13) 0.7518(3) 0.0239(7) Uani 1 1 d .
C16 C 1.0922(5) 0.16076(16) 0.5864(4) 0.0160(8) Uani 1 1 d .
O16 O 1.1869(4) 0.12726(13) 0.6266(3) 0.0238(7) Uani 1 1 d .
C21 C 0.9016(5) 0.4383(2) 0.2624(4) 0.0259(11) Uani 1 1 d .
Cl21 Cl 1.08071(12) 0.43066(6) 0.26692(10) 0.0294(3) Uani 1 1 d .
C22 C 0.8286(5) 0.3940(2) 0.2804(3) 0.0239(10) Uani 1 1 d .
O22 O 0.8812(4) 0.34713(15) 0.3034(3) 0.0248(7) Uani 1 1 d .
C23 C 0.6692(5) 0.3995(2) 0.2763(3) 0.0207(9) Uani 1 1 d .
O23 O 0.6143(4) 0.35500(16) 0.2960(3) 0.0266(8) Uani 1 1 d .
C24 C 0.6020(5) 0.4478(2) 0.2541(4) 0.0269(11) Uani 1 1 d .
Cl24 Cl 0.42356(12) 0.45515(6) 0.25008(10) 0.0305(3) Uani 1 1 d .
C25 C 0.6744(5) 0.4948(2) 0.2355(4) 0.0208(9) Uani 1 1 d .
O25 O 0.6194(4) 0.53948(17) 0.2154(3) 0.0310(9) Uani 1 1 d .
C26 C 0.8353(5) 0.4887(2) 0.2377(4) 0.0252(11) Uani 1 1 d .
O26 O 0.8932(4) 0.53036(16) 0.2176(3) 0.0300(8) Uani 1 1 d .
P1 P 0.29737(12) 0.50949(5) 0.58338(9) 0.0160(2) Uani 1 1 d .
C101 C 0.3481(6) 0.54890(19) 0.7029(4) 0.0224(10) Uani 1 1 d .
H10A H 0.3192 0.5294 0.7576 0.034 Uiso 1 1 calc R
H10B H 0.4546 0.5528 0.7281 0.034 Uiso 1 1 calc R
C102 C 0.2810(6) 0.6035(2) 0.6894(4) 0.0282(11) Uani 1 1 d .
H10C H 0.3155 0.6242 0.6397 0.042 Uiso 1 1 calc R
H10D H 0.3082 0.6219 0.7576 0.042 Uiso 1 1 calc R
H10E H 0.1756 0.6002 0.6622 0.042 Uiso 1 1 calc R
C111 C 0.4132(5) 0.45168(18) 0.5981(3) 0.0173(8) Uani 1 1 d .
C112 C 0.4965(6) 0.4330(2) 0.6953(4) 0.0322(12) Uani 1 1 d .
H112 H 0.4926 0.4499 0.7581 0.039 Uiso 1 1 calc R
C113 C 0.5856(7) 0.3892(3) 0.7000(5) 0.0406(15) Uani 1 1 d .
H113 H 0.6442 0.3762 0.7664 0.049 Uiso 1 1 calc R
C114 C 0.5899(6) 0.3643(2) 0.6090(5) 0.0311(12) Uani 1 1 d .
H114 H 0.6521 0.3345 0.6127 0.037 Uiso 1 1 calc R
C115 C 0.5041(6) 0.3826(2) 0.5129(4) 0.0267(11) Uani 1 1 d .
H115 H 0.5054 0.3648 0.4504 0.032 Uiso 1 1 calc R
C116 C 0.4161(5) 0.42648(19) 0.5063(4) 0.0222(9) Uani 1 1 d .
H116 H 0.3580 0.4394 0.4397 0.027 Uiso 1 1 calc R
C121 C 0.1135(5) 0.48766(18) 0.5524(4) 0.0177(9) Uani 1 1 d .
C122 C 0.0016(5) 0.52516(19) 0.5293(4) 0.0199(9) Uani 1 1 d .
H122 H 0.0225 0.5622 0.5268 0.024 Uiso 1 1 calc R
C123 C -0.1403(5) 0.5083(2) 0.5098(4) 0.0232(10) Uani 1 1 d .
H123 H -0.2168 0.5337 0.4928 0.028 Uiso 1 1 calc R
C124 C -0.1701(5) 0.4543(2) 0.5153(4) 0.0241(10) Uani 1 1 d .
H124 H -0.2668 0.4429 0.5045 0.029 Uiso 1 1 calc R
C125 C -0.0602(6) 0.4167(2) 0.5365(4) 0.0248(10) Uani 1 1 d .
H125 H -0.0820 0.3797 0.5389 0.030 Uiso 1 1 calc R
C126 C 0.0815(6) 0.4329(2) 0.5540(4) 0.0219(10) Uani 1 1 d .
H126 H 0.1567 0.4070 0.5670 0.026 Uiso 1 1 calc R
C131 C 0.3244(5) 0.54938(17) 0.4795(4) 0.0174(9) Uani 1 1 d .
C132 C 0.2159(5) 0.55885(19) 0.3872(4) 0.0214(10) Uani 1 1 d .
H132 H 0.1217 0.5451 0.3775 0.026 Uiso 1 1 calc R
C133 C 0.2439(6) 0.5886(2) 0.3079(4) 0.0268(11) Uani 1 1 d .
H133 H 0.1686 0.5956 0.2443 0.032 Uiso 1 1 calc R
C134 C 0.3829(6) 0.6082(2) 0.3218(4) 0.0264(11) Uani 1 1 d .
H134 H 0.4018 0.6288 0.2678 0.032 Uiso 1 1 calc R
C135 C 0.4934(5) 0.5976(2) 0.4141(4) 0.0242(10) Uani 1 1 d .
H135 H 0.5888 0.6098 0.4223 0.029 Uiso 1 1 calc R
C136 C 0.4645(5) 0.5694(2) 0.4939(4) 0.0218(10) Uani 1 1 d .
H136 H 0.5389 0.5635 0.5584 0.026 Uiso 1 1 calc R
P2 P 0.80278(12) 0.89416(4) 0.07307(9) 0.0161(2) Uani 1 1 d .
C201 C 0.8571(6) 0.8550(2) 0.1933(4) 0.0254(10) Uani 1 1 d .
H20A H 0.9640 0.8526 0.2190 0.038 Uiso 1 1 calc R
H20B H 0.8257 0.8737 0.2478 0.038 Uiso 1 1 calc R
C202 C 0.7932(6) 0.7975(2) 0.1787(4) 0.0316(12) Uani 1 1 d .
H20C H 0.6874 0.7996 0.1535 0.047 Uiso 1 1 calc R
H20D H 0.8244 0.7786 0.2463 0.047 Uiso 1 1 calc R
H20E H 0.8273 0.7782 0.1272 0.047 Uiso 1 1 calc R
C211 C 0.8278(5) 0.85401(17) -0.0309(3) 0.0155(8) Uani 1 1 d .
C212 C 0.9672(5) 0.8366(2) -0.0210(4) 0.0207(9) Uani 1 1 d .
H212 H 1.0450 0.8459 0.0397 0.025 Uiso 1 1 calc R
C213 C 0.9930(6) 0.8056(2) -0.0996(4) 0.0240(10) Uani 1 1 d .
H213 H 1.0885 0.7944 -0.0936 0.029 Uiso 1 1 calc R
C214 C 0.8789(6) 0.79110(19) -0.1865(4) 0.0232(10) Uani 1 1 d .
H214 H 0.8962 0.7698 -0.2404 0.028 Uiso 1 1 calc R
C215 C 0.7396(6) 0.8075(2) -0.1955(4) 0.0248(10) Uani 1 1 d .
H215 H 0.6615 0.7970 -0.2550 0.030 Uiso 1 1 calc R
C216 C 0.7136(5) 0.8388(2) -0.1187(4) 0.0203(9) Uani 1 1 d .
H216 H 0.6179 0.8502 -0.1255 0.024 Uiso 1 1 calc R
C221 C 0.9176(5) 0.9516(2) 0.0876(3) 0.0200(9) Uani 1 1 d .
C222 C 1.0012(6) 0.9705(2) 0.1857(4) 0.0284(11) Uani 1 1 d .
H222 H 0.9984 0.9532 0.2483 0.034 Uiso 1 1 calc R
C223 C 1.0895(7) 1.0156(2) 0.1910(5) 0.0380(14) Uani 1 1 d .
H223 H 1.1470 1.0288 0.2575 0.046 Uiso 1 1 calc R
C224 C 1.0930(6) 1.0406(2) 0.1004(4) 0.0279(11) Uani 1 1 d .
H224 H 1.1530 1.0710 0.1045 0.033 Uiso 1 1 calc R
C225 C 1.0100(5) 1.02171(18) 0.0033(4) 0.0208(9) Uani 1 1 d .
H225 H 1.0130 1.0393 -0.0590 0.025 Uiso 1 1 calc R
C226 C 0.9238(6) 0.9779(2) -0.0036(4) 0.0225(10) Uani 1 1 d .
H226 H 0.8673 0.9652 -0.0708 0.027 Uiso 1 1 calc R
C231 C 0.6176(5) 0.91597(19) 0.0437(3) 0.0179(9) Uani 1 1 d .
C232 C 0.5064(5) 0.87886(19) 0.0236(4) 0.0197(9) Uani 1 1 d .
H232 H 0.5267 0.8417 0.0226 0.024 Uiso 1 1 calc R
C233 C 0.3649(5) 0.8963(2) 0.0050(4) 0.0247(10) Uani 1 1 d .
H233 H 0.2882 0.8711 -0.0088 0.030 Uiso 1 1 calc R
C234 C 0.3364(6) 0.9504(2) 0.0068(4) 0.0250(10) Uani 1 1 d .
H234 H 0.2398 0.9621 -0.0052 0.030 Uiso 1 1 calc R
C235 C 0.4471(6) 0.9880(2) 0.0258(4) 0.0227(10) Uani 1 1 d .
H235 H 0.4261 1.0251 0.0266 0.027 Uiso 1 1 calc R
C236 C 0.5891(6) 0.97080(19) 0.0436(4) 0.0202(9) Uani 1 1 d .
H236 H 0.6655 0.9961 0.0556 0.024 Uiso 1 1 calc R
C1S C 0.7608(6) 0.7912(2) 0.4893(4) 0.0300(11) Uani 1 1 d .
H1S H 0.7979 0.8000 0.5619 0.036 Uiso 1 1 calc R
O1S O 0.8230(5) 0.81012(16) 0.4297(3) 0.0363(9) Uani 1 1 d .
N1S N 0.6476(5) 0.75996(19) 0.4598(3) 0.0266(9) Uani 1 1 d .
C2S C 0.5842(6) 0.7457(2) 0.3501(4) 0.0336(12) Uani 1 1 d .
H2S1 H 0.5685 0.7781 0.3068 0.050 Uiso 1 1 calc R
H2S2 H 0.4914 0.7277 0.3403 0.050 Uiso 1 1 calc R
H2S3 H 0.6496 0.7215 0.3289 0.050 Uiso 1 1 calc R
C3S C 0.5742(7) 0.7398(2) 0.5328(4) 0.0336(12) Uani 1 1 d .
H3S1 H 0.6293 0.7502 0.6049 0.050 Uiso 1 1 calc R
H3S2 H 0.5675 0.7007 0.5279 0.050 Uiso 1 1 calc R
H3S3 H 0.4768 0.7552 0.5145 0.050 Uiso 1 1 calc R
C11S C 0.7409(6) 0.1131(2) -0.0017(4) 0.0269(11) Uani 1 1 d .
H11S H 0.7011 0.1044 -0.0742 0.032 Uiso 1 1 calc R
O11S O 0.6810(4) 0.09476(15) 0.0585(3) 0.0306(8) Uani 1 1 d .
N11S N 0.8588(5) 0.14481(16) 0.0263(3) 0.0209(8) Uani 1 1 d .
C12S C 0.9244(6) 0.1588(2) 0.1367(4) 0.0316(12) Uani 1 1 d .
H12A H 0.8891 0.1939 0.1502 0.047 Uiso 1 1 calc R
H12B H 1.0298 0.1600 0.1531 0.047 Uiso 1 1 calc R
H12C H 0.8986 0.1317 0.1809 0.047 Uiso 1 1 calc R
C13S C 0.9257(6) 0.1660(2) -0.0473(4) 0.0298(11) Uani 1 1 d .
H13A H 1.0147 0.1460 -0.0412 0.045 Uiso 1 1 calc R
H13B H 0.9490 0.2039 -0.0318 0.045 Uiso 1 1 calc R
H13C H 0.8591 0.1624 -0.1190 0.045 Uiso 1 1 calc R

loop_
_atom_site_aniso_label
_atom_site_aniso_U_11
_atom_site_aniso_U_22
_atom_site_aniso_U_33
_atom_site_aniso_U_23
_atom_site_aniso_U_13
_atom_site_aniso_U_12
Fe1 0.0200(3) 0.0173(3) 0.0168(3) 0.0010(3) 0.0042(3) -0.0016(3)
K1 0.0314(6) 0.0361(7) 0.0308(6) -0.0010(5) 0.0085(5) 0.0033(5)
C1 0.021(2) 0.014(2) 0.039(3) 0.0089(18) 0.019(2) 0.0033(17)
Cl1 0.0247(6) 0.0270(6) 0.0392(7) 0.0095(5) 0.0184(5) -0.0052(5)
C2 0.0130(19) 0.0085(18) 0.028(2) 0.0058(16) 0.0086(17) 0.0025(15)
O2 0.0248(17) 0.0166(15) 0.0261(17) 0.0051(12) 0.0167(14) -0.0007(12)
C3 0.017(2) 0.0142(19) 0.018(2) 0.0014(15) 0.0115(17) 0.0019(16)
O3 0.0237(16) 0.0149(15) 0.0265(17) -0.0008(12) 0.0157(14) -0.0068(12)
C4 0.015(2) 0.014(2) 0.029(2) 0.0021(17) 0.0098(18) -0.0032(16)
Cl4 0.0222(5) 0.0216(5) 0.0255(5) 0.0005(4) 0.0140(4) -0.0041(4)
C5 0.014(2) 0.0124(19) 0.020(2) 0.0008(16) 0.0037(16) -0.0005(15)
O5 0.0248(17) 0.0181(16) 0.0280(18) 0.0012(13) 0.0118(14) -0.0035(13)
C6 0.0113(19) 0.0105(19) 0.034(3) -0.0006(17) 0.0092(18) 0.0009(15)
O6 0.0178(16) 0.0193(16) 0.047(2) 0.0046(15) 0.0115(15) -0.0042(13)
C11 0.020(2) 0.0130(19) 0.029(2) 0.0002(17) 0.0171(19) -0.0010(16)
Cl11 0.0233(5) 0.0211(5) 0.0255(5) 0.0006(4) 0.0159(4) 0.0056(4)
C12 0.0111(19) 0.015(2) 0.025(2) 0.0003(16) 0.0081(17) -0.0017(15)
O12 0.0204(16) 0.0142(15) 0.0281(17) 0.0017(13) 0.0132(13) 0.0013(12)
C13 0.018(2) 0.0124(19) 0.026(2) -0.0037(16) 0.0097(18) -0.0014(16)
O13 0.0165(15) 0.0131(15) 0.0373(19) -0.0026(13) 0.0106(14) 0.0030(12)
C14 0.019(2) 0.022(2) 0.030(2) -0.0005(19) 0.0150(19) 0.0025(18)
Cl14 0.0300(6) 0.0356(7) 0.0366(7) -0.0061(5) 0.0203(5) 0.0098(5)
C15 0.022(2) 0.015(2) 0.022(2) -0.0008(16) 0.0129(18) -0.0023(16)
O15 0.0317(19) 0.0221(17) 0.0241(17) -0.0010(13) 0.0179(15) 0.0029(14)
C16 0.0139(19) 0.0103(19) 0.026(2) 0.0003(16) 0.0096(17) 0.0005(15)
O16 0.0267(18) 0.0217(17) 0.0284(18) 0.0035(14) 0.0165(15) 0.0078(14)
C21 0.015(2) 0.044(3) 0.019(2) -0.008(2) 0.0053(17) -0.0044(19)
Cl21 0.0134(5) 0.0487(7) 0.0280(6) -0.0068(5) 0.0090(4) -0.0061(5)
C22 0.016(2) 0.049(3) 0.0072(18) -0.0072(19) 0.0042(16) -0.015(2)
O22 0.0138(15) 0.0352(19) 0.0246(17) -0.0106(14) 0.0048(13) -0.0023(13)
C23 0.014(2) 0.036(3) 0.0118(19) -0.0084(18) 0.0031(16) -0.0023(18)
O23 0.0137(16) 0.046(2) 0.0208(17) -0.0037(15) 0.0064(13) -0.0111(14)
C24 0.013(2) 0.051(3) 0.018(2) -0.010(2) 0.0071(17) -0.011(2)
Cl24 0.0134(5) 0.0509(8) 0.0288(6) -0.0053(5) 0.0089(4) -0.0040(5)
C25 0.013(2) 0.033(3) 0.015(2) -0.0087(17) 0.0025(16) 0.0015(18)
O25 0.0165(17) 0.051(2) 0.0258(18) -0.0116(17) 0.0067(14) -0.0049(16)
C26 0.020(2) 0.043(3) 0.012(2) -0.0082(19) 0.0039(17) -0.015(2)
O26 0.0200(17) 0.049(2) 0.0216(17) -0.0059(15) 0.0079(14) -0.0098(16)
P1 0.0147(5) 0.0172(5) 0.0152(5) 0.0025(4) 0.0034(4) 0.0013(4)
C101 0.023(2) 0.022(2) 0.022(2) -0.0045(18) 0.0069(19) -0.0041(18)
C102 0.032(3) 0.024(2) 0.028(3) -0.008(2) 0.010(2) 0.000(2)
C111 0.018(2) 0.015(2) 0.019(2) 0.0003(16) 0.0060(17) -0.0021(17)
C112 0.039(3) 0.035(3) 0.019(2) 0.004(2) 0.004(2) 0.019(2)
C113 0.051(4) 0.039(3) 0.028(3) 0.011(2) 0.005(3) 0.018(3)
C114 0.031(3) 0.025(3) 0.040(3) 0.004(2) 0.015(2) 0.009(2)
C115 0.029(3) 0.025(2) 0.029(3) -0.003(2) 0.014(2) -0.002(2)
C116 0.025(2) 0.018(2) 0.024(2) 0.0003(18) 0.0097(19) -0.0003(19)
C121 0.021(2) 0.015(2) 0.018(2) 0.0027(16) 0.0065(17) -0.0030(17)
C122 0.016(2) 0.023(2) 0.020(2) 0.0011(17) 0.0045(18) -0.0030(17)
C123 0.014(2) 0.036(3) 0.019(2) 0.000(2) 0.0037(18) -0.0008(19)
C124 0.019(2) 0.037(3) 0.016(2) -0.005(2) 0.0052(18) -0.010(2)
C125 0.033(3) 0.027(2) 0.017(2) -0.0032(18) 0.011(2) -0.010(2)
C126 0.028(2) 0.025(2) 0.014(2) 0.0024(18) 0.0086(18) 0.0021(19)
C131 0.017(2) 0.014(2) 0.020(2) 0.0038(16) 0.0039(17) -0.0004(16)
C132 0.018(2) 0.026(2) 0.020(2) 0.0033(18) 0.0058(19) -0.0032(18)
C133 0.024(3) 0.034(3) 0.020(2) 0.0046(19) 0.004(2) -0.004(2)
C134 0.026(3) 0.029(3) 0.024(2) 0.000(2) 0.008(2) -0.006(2)
C135 0.018(2) 0.031(3) 0.026(2) 0.000(2) 0.010(2) -0.0087(18)
C136 0.015(2) 0.028(2) 0.021(2) 0.0045(18) 0.0032(18) -0.0018(18)
P2 0.0163(5) 0.0167(5) 0.0148(5) -0.0020(4) 0.0041(4) -0.0001(4)
C201 0.024(2) 0.031(3) 0.020(2) 0.0008(19) 0.0039(19) -0.002(2)
C202 0.033(3) 0.025(3) 0.034(3) 0.008(2) 0.007(2) 0.001(2)
C211 0.015(2) 0.015(2) 0.016(2) 0.0001(16) 0.0042(16) 0.0005(16)
C212 0.016(2) 0.025(2) 0.019(2) -0.0002(18) 0.0029(17) 0.0023(18)
C213 0.022(2) 0.026(2) 0.026(2) 0.0006(19) 0.010(2) 0.0047(18)
C214 0.035(3) 0.014(2) 0.024(2) -0.0054(18) 0.014(2) 0.0034(19)
C215 0.022(2) 0.030(2) 0.022(2) -0.0119(19) 0.0053(19) -0.0045(19)
C216 0.015(2) 0.025(2) 0.020(2) -0.0041(18) 0.0032(17) -0.0020(17)
C221 0.019(2) 0.025(2) 0.016(2) -0.0057(18) 0.0057(17) -0.0017(19)
C222 0.031(3) 0.034(3) 0.019(2) -0.002(2) 0.007(2) -0.009(2)
C223 0.044(3) 0.038(3) 0.027(3) -0.010(2) 0.004(2) -0.025(3)
C224 0.027(3) 0.028(3) 0.031(3) -0.006(2) 0.013(2) -0.008(2)
C225 0.024(2) 0.015(2) 0.028(2) 0.0006(17) 0.0151(19) 0.0031(17)
C226 0.028(3) 0.024(2) 0.014(2) -0.0032(18) 0.0046(18) 0.002(2)
C231 0.018(2) 0.025(2) 0.0113(19) 0.0004(16) 0.0059(17) 0.0020(17)
C232 0.023(2) 0.018(2) 0.019(2) 0.0006(17) 0.0079(19) 0.0006(17)
C233 0.022(2) 0.027(2) 0.027(2) 0.002(2) 0.011(2) -0.002(2)
C234 0.024(2) 0.035(3) 0.019(2) 0.005(2) 0.0106(19) 0.011(2)
C235 0.031(3) 0.025(2) 0.014(2) 0.0029(17) 0.0085(19) 0.0091(19)
C236 0.027(2) 0.017(2) 0.017(2) -0.0012(16) 0.0069(18) 0.0065(17)
C1S 0.031(3) 0.030(3) 0.030(3) -0.001(2) 0.010(2) 0.009(2)
O1S 0.039(2) 0.031(2) 0.043(2) 0.0012(17) 0.019(2) -0.0004(17)
N1S 0.020(2) 0.038(2) 0.023(2) 0.0050(18) 0.0096(17) 0.0062(18)
C2S 0.029(3) 0.039(3) 0.032(3) -0.003(2) 0.008(2) -0.007(2)
C3S 0.034(3) 0.042(3) 0.027(3) 0.003(2) 0.013(2) 0.005(2)
C11S 0.031(3) 0.027(3) 0.021(2) -0.0042(19) 0.005(2) 0.006(2)
O11S 0.035(2) 0.029(2) 0.033(2) -0.0041(15) 0.0182(17) -0.0071(16)
N11S 0.026(2) 0.0216(19) 0.0172(18) -0.0006(15) 0.0103(16) 0.0037(16)
C12S 0.029(3) 0.041(3) 0.024(2) -0.001(2) 0.007(2) -0.003(2)
C13S 0.032(3) 0.031(3) 0.032(3) 0.002(2) 0.018(2) 0.005(2)

loop_
_atom_type_symbol
_atom_type_description
_atom_type_scat_dispersion_real
_atom_type_scat_dispersion_imag
_atom_type_scat_source
C C 0.0033 0.0016 'International Tables Vol C Tables 4.2.6.8 and 6.1.1.4'
H H 0.0000 0.0000 'International Tables Vol C Tables 4.2.6.8 and 6.1.1.4'
O O 0.0106 0.0060 'International Tables Vol C Tables 4.2.6.8 and 6.1.1.4'
N N 0.0061 0.0033 'International Tables Vol C Tables 4.2.6.8 and 6.1.1.4'
P P 0.1023 0.0942 'International Tables Vol C Tables 4.2.6.8 and 6.1.1.4'
Cl Cl 0.1484 0.1585 'International Tables Vol C Tables 4.2.6.8 and 6.1.1.4'
Fe Fe 0.3463 0.8444 'International Tables Vol C Tables 4.2.6.8 and 6.1.1.4'
K K 0.2009 0.2494 'International Tables Vol C Tables 4.2.6.8 and 6.1.1.4'

loop_
_geom_angle_atom_site_label_1
_geom_angle_atom_site_label_2
_geom_angle_atom_site_label_3
_geom_angle
_geom_angle_site_symmetry_1
_geom_angle_site_symmetry_3
O22 Fe1 O23 79.02(14) . .
O22 Fe1 O12 90.93(14) . .
O23 Fe1 O12 166.63(13) . .
O22 Fe1 O2 163.69(14) . .
O23 Fe1 O2 95.25(14) . .
O12 Fe1 O2 96.74(13) . .
O22 Fe1 O13 103.09(13) . .
O23 Fe1 O13 95.59(13) . .
O12 Fe1 O13 77.98(13) . .
O2 Fe1 O13 92.60(13) . .
O22 Fe1 O3 88.02(13) . .
O23 Fe1 O3 94.97(13) . .
O12 Fe1 O3 93.45(13) . .
O2 Fe1 O3 77.20(13) . .
O13 Fe1 O3 165.95(13) . .
O5 K1 O15 98.03(14) . 1_454
O5 K1 O16 98.77(13) . 1_454
O15 K1 O16 70.27(12) 1_454 1_454
O5 K1 O25 99.23(14) . 2_645
O15 K1 O25 153.61(14) 1_454 2_645
O16 K1 O25 87.44(13) 1_454 2_645
O5 K1 O26 162.55(13) . 2_645
O15 K1 O26 97.84(13) 1_454 2_645
O16 K1 O26 93.38(13) 1_454 2_645
O25 K1 O26 68.71(13) 2_645 2_645
O5 K1 O6 69.84(12) . .
O15 K1 O6 97.01(13) 1_454 .
O16 K1 O6 162.10(13) 1_454 .
O25 K1 O6 107.61(13) 2_645 .
O26 K1 O6 101.01(13) 2_645 .
O5 K1 C5 20.36(12) . .
O15 K1 C5 97.63(13) 1_454 .
O16 K1 C5 117.97(13) 1_454 .
O25 K1 C5 105.44(13) 2_645 .
O26 K1 C5 148.23(13) 2_645 .
O6 K1 C5 49.54(11) . .
O5 K1 C15 97.86(13) . 1_454
O15 K1 C15 20.66(12) 1_454 1_454
O16 K1 C15 49.72(12) 1_454 1_454
O25 K1 C15 135.81(13) 2_645 1_454
O26 K1 C15 99.55(13) 2_645 1_454
O6 K1 C15 116.51(12) . 1_454
C5 K1 C15 104.64(12) . 1_454
O5 K1 C16 98.39(12) . 1_454
O15 K1 C16 49.64(11) 1_454 1_454
O16 K1 C16 20.73(12) 1_454 1_454
O25 K1 C16 107.88(13) 2_645 1_454
O26 K1 C16 97.40(12) 2_645 1_454
O6 K1 C16 143.96(13) . 1_454
C5 K1 C16 113.73(12) . 1_454
C15 K1 C16 29.02(11) 1_454 1_454
O5 K1 C25 118.81(13) . 2_645
O15 K1 C25 139.76(13) 1_454 2_645
O16 K1 C25 87.59(12) 1_454 2_645
O25 K1 C25 19.82(12) 2_645 2_645
O26 K1 C25 48.97(12) 2_645 2_645
O6 K1 C25 109.89(12) . 2_645
C5 K1 C25 122.56(12) . 2_645
C15 K1 C25 128.41(12) 1_454 2_645
C16 K1 C25 105.60(12) 1_454 2_645
O5 K1 C6 49.41(12) . .
O15 K1 C6 97.31(12) 1_454 .
O16 K1 C6 145.11(13) 1_454 .
O25 K1 C6 109.08(13) 2_645 .
O26 K1 C6 121.03(13) 2_645 .
O6 K1 C6 20.49(11) . .
C5 K1 C6 29.07(11) . .
C15 K1 C6 112.99(12) 1_454 .
C16 K1 C6 133.99(12) 1_454 .
C25 K1 C6 118.34(12) 2_645 .
O5 K1 C26 146.33(13) . 2_645
O15 K1 C26 115.48(13) 1_454 2_645
O16 K1 C26 90.05(12) 1_454 2_645
O25 K1 C26 48.48(13) 2_645 2_645
O26 K1 C26 20.32(12) 2_645 2_645
O6 K1 C26 107.11(12) . 2_645
C5 K1 C26 142.87(12) . 2_645
C15 K1 C26 112.26(12) 1_454 2_645
C16 K1 C26 100.89(12) 1_454 2_645
C25 K1 C26 28.69(12) 2_645 2_645
C6 K1 C26 124.10(12) . 2_645
C2 C1 C6 124.1(4) . .
C2 C1 Cl1 117.5(4) . .
C6 C1 Cl1 118.4(4) . .
O2 C2 C1 126.6(4) . .
O2 C2 C3 115.2(4) . .
C1 C2 C3 118.2(4) . .
C2 O2 Fe1 117.1(3) . .
O3 C3 C4 125.6(4) . .
O3 C3 C2 114.0(4) . .
C4 C3 C2 120.4(4) . .
C3 O3 Fe1 116.2(3) . .
C3 C4 C5 122.4(4) . .
C3 C4 Cl4 120.5(3) . .
C5 C4 Cl4 117.1(4) . .
O5 C5 C4 125.0(4) . .
O5 C5 C6 117.1(4) . .
C4 C5 C6 117.9(4) . .
O5 C5 K1 38.9(2) . .
C4 C5 K1 163.6(3) . .
C6 C5 K1 78.3(2) . .
C5 O5 K1 120.7(3) . .
O6 C6 C1 126.8(5) . .
O6 C6 C5 116.3(4) . .
C1 C6 C5 116.9(4) . .
O6 C6 K1 43.7(3) . .
C1 C6 K1 169.9(3) . .
C5 C6 K1 72.7(2) . .
C6 O6 K1 115.8(3) . .
C12 C11 C16 122.9(4) . .
C12 C11 Cl11 118.7(4) . .
C16 C11 Cl11 118.4(3) . .
O12 C12 C11 124.9(4) . .
O12 C12 C13 116.0(4) . .
C11 C12 C13 119.1(4) . .
C12 O12 Fe1 116.3(3) . .
O13 C13 C14 127.0(4) . .
O13 C13 C12 113.4(4) . .
C14 C13 C12 119.6(4) . .
C13 O13 Fe1 116.0(3) . .
C13 C14 C15 122.3(4) . .
C13 C14 Cl14 120.8(4) . .
C15 C14 Cl14 117.0(4) . .
O15 C15 C14 124.5(4) . .
O15 C15 C16 116.9(4) . .
C14 C15 C16 118.6(4) . .
O15 C15 K1 41.0(2) . 1_656
C14 C15 K1 164.8(3) . 1_656
C16 C15 K1 76.1(2) . 1_656
C15 O15 K1 118.4(3) . 1_656
O16 C16 C11 125.9(4) . .
O16 C16 C15 116.6(4) . .
C11 C16 C15 117.5(4) . .
O16 C16 K1 41.8(2) . 1_656
C11 C16 K1 167.4(3) . 1_656
C15 C16 K1 74.9(2) . 1_656
C16 O16 K1 117.5(3) . 1_656
C22 C21 C26 122.5(5) . .
C22 C21 Cl21 118.2(4) . .
C26 C21 Cl21 119.3(4) . .
O22 C22 C21 126.1(5) . .
O22 C22 C23 114.5(4) . .
C21 C22 C23 119.4(5) . .
C22 O22 Fe1 116.3(3) . .
O23 C23 C24 127.2(4) . .
O23 C23 C22 113.0(4) . .
C24 C23 C22 119.8(4) . .
C23 O23 Fe1 116.1(3) . .
C23 C24 C25 122.4(4) . .
C23 C24 Cl24 120.7(4) . .
C25 C24 Cl24 116.9(4) . .
O25 C25 C24 125.3(4) . .
O25 C25 C26 117.1(4) . .
C24 C25 C26 117.6(4) . .
O25 C25 K1 39.9(2) . 2_655
C24 C25 K1 165.1(3) . 2_655
C26 C25 K1 77.3(3) . 2_655
C25 O25 K1 120.3(3) . 2_655
O26 C26 C21 126.1(5) . .
O26 C26 C25 115.6(5) . .
C21 C26 C25 118.3(4) . .
O26 C26 K1 41.7(3) . 2_655
C21 C26 K1 167.3(3) . 2_655
C25 C26 K1 74.0(3) . 2_655
C26 O26 K1 117.9(3) . 2_655
C121 P1 C131 111.5(2) . .
C121 P1 C111 109.1(2) . .
C131 P1 C111 106.9(2) . .
C121 P1 C101 110.4(2) . .
C131 P1 C101 108.5(2) . .
C111 P1 C101 110.5(2) . .
C102 C101 P1 113.6(4) . .
C102 C101 H10A 108.8 . .
P1 C101 H10A 108.8 . .
C102 C101 H10B 108.8 . .
P1 C101 H10B 108.8 . .
H10A C101 H10B 107.7 . .
C101 C102 H10C 109.5 . .
C101 C102 H10D 109.5 . .
H10C C102 H10D 109.5 . .
C101 C102 H10E 109.5 . .
H10C C102 H10E 109.5 . .
H10D C102 H10E 109.5 . .
C112 C111 C116 120.8(4) . .
C112 C111 P1 122.4(4) . .
C116 C111 P1 116.8(3) . .
C111 C112 C113 119.0(5) . .
C111 C112 H112 120.5 . .
C113 C112 H112 120.5 . .
C114 C113 C112 120.5(5) . .
C114 C113 H113 119.8 . .
C112 C113 H113 119.8 . .
C115 C114 C113 119.9(5) . .
C115 C114 H114 120.1 . .
C113 C114 H114 120.1 . .
C114 C115 C116 120.6(5) . .
C114 C115 H115 119.7 . .
C116 C115 H115 119.7 . .
C115 C116 C111 119.2(5) . .
C115 C116 H116 120.4 . .
C111 C116 H116 120.4 . .
C122 C121 C126 119.7(4) . .
C122 C121 P1 120.1(3) . .
C126 C121 P1 120.2(4) . .
C123 C122 C121 120.0(4) . .
C123 C122 H122 120.0 . .
C121 C122 H122 120.0 . .
C124 C123 C122 119.8(5) . .
C124 C123 H123 120.1 . .
C122 C123 H123 120.1 . .
C125 C124 C123 120.6(5) . .
C125 C124 H124 119.7 . .
C123 C124 H124 119.7 . .
C124 C125 C126 120.2(5) . .
C124 C125 H125 119.9 . .
C126 C125 H125 119.9 . .
C125 C126 C121 119.7(5) . .
C125 C126 H126 120.2 . .
C121 C126 H126 120.2 . .
C132 C131 C136 120.2(4) . .
C132 C131 P1 122.3(4) . .
C136 C131 P1 117.4(3) . .
C131 C132 C133 120.0(5) . .
C131 C132 H132 120.0 . .
C133 C132 H132 120.0 . .
C132 C133 C134 119.9(5) . .
C132 C133 H133 120.1 . .
C134 C133 H133 120.1 . .
C135 C134 C133 120.2(5) . .
C135 C134 H134 119.9 . .
C133 C134 H134 119.9 . .
C136 C135 C134 119.7(5) . .
C136 C135 H135 120.1 . .
C134 C135 H135 120.1 . .
C135 C136 C131 119.9(4) . .
C135 C136 H136 120.0 . .
C131 C136 H136 120.0 . .
C221 P2 C211 107.5(2) . .
C221 P2 C231 109.2(2) . .
C211 P2 C231 111.6(2) . .
C221 P2 C201 109.6(2) . .
C211 P2 C201 108.2(2) . .
C231 P2 C201 110.6(2) . .
C202 C201 P2 113.1(4) . .
C202 C201 H20A 109.0 . .
P2 C201 H20A 109.0 . .
C202 C201 H20B 109.0 . .
P2 C201 H20B 109.0 . .
H20A C201 H20B 107.8 . .
C201 C202 H20C 109.5 . .
C201 C202 H20D 109.5 . .
H20C C202 H20D 109.5 . .
C201 C202 H20E 109.5 . .
H20C C202 H20E 109.5 . .
H20D C202 H20E 109.5 . .
C212 C211 C216 119.6(4) . .
C212 C211 P2 117.7(3) . .
C216 C211 P2 122.6(3) . .
C213 C212 C211 120.2(4) . .
C213 C212 H212 119.9 . .
C211 C212 H212 119.9 . .
C214 C213 C212 119.7(5) . .
C214 C213 H213 120.2 . .
C212 C213 H213 120.2 . .
C213 C214 C215 120.2(4) . .
C213 C214 H214 119.9 . .
C215 C214 H214 119.9 . .
C216 C215 C214 120.4(5) . .
C216 C215 H215 119.8 . .
C214 C215 H215 119.8 . .
C215 C216 C211 119.9(5) . .
C215 C216 H216 120.0 . .
C211 C216 H216 120.0 . .
C222 C221 C226 119.2(5) . .
C222 C221 P2 122.4(4) . .
C226 C221 P2 118.4(3) . .
C221 C222 C223 119.3(5) . .
C221 C222 H222 120.4 . .
C223 C222 H222 120.4 . .
C224 C223 C222 120.2(5) . .
C224 C223 H223 119.9 . .
C222 C223 H223 119.9 . .
C223 C224 C225 120.4(5) . .
C223 C224 H224 119.8 . .
C225 C224 H224 119.8 . .
C226 C225 C224 120.3(5) . .
C226 C225 H225 119.8 . .
C224 C225 H225 119.8 . .
C225 C226 C221 120.6(4) . .
C225 C226 H226 119.7 . .
C221 C226 H226 119.7 . .
C232 C231 C236 120.8(4) . .
C232 C231 P2 120.5(4) . .
C236 C231 P2 118.7(4) . .
C231 C232 C233 119.7(4) . .
C231 C232 H232 120.2 . .
C233 C232 H232 120.2 . .
C234 C233 C232 119.8(5) . .
C234 C233 H233 120.1 . .
C232 C233 H233 120.1 . .
C233 C234 C235 121.0(5) . .
C233 C234 H234 119.5 . .
C235 C234 H234 119.5 . .
C234 C235 C236 119.6(5) . .
C234 C235 H235 120.2 . .
C236 C235 H235 120.2 . .
C235 C236 C231 119.2(5) . .
C235 C236 H236 120.4 . .
C231 C236 H236 120.4 . .
O1S C1S N1S 124.8(5) . .
O1S C1S H1S 117.6 . .
N1S C1S H1S 117.6 . .
C1S N1S C2S 120.4(5) . .
C1S N1S C3S 122.9(5) . .
C2S N1S C3S 116.6(5) . .
N1S C2S H2S1 109.5 . .
N1S C2S H2S2 109.5 . .
H2S1 C2S H2S2 109.5 . .
N1S C2S H2S3 109.5 . .
H2S1 C2S H2S3 109.5 . .
H2S2 C2S H2S3 109.5 . .
N1S C3S H3S1 109.5 . .
N1S C3S H3S2 109.5 . .
H3S1 C3S H3S2 109.5 . .
N1S C3S H3S3 109.5 . .
H3S1 C3S H3S3 109.5 . .
H3S2 C3S H3S3 109.5 . .
O11S C11S N11S 125.3(5) . .
O11S C11S H11S 117.3 . .
N11S C11S H11S 117.3 . .
C11S N11S C13S 123.6(4) . .
C11S N11S C12S 119.3(4) . .
C13S N11S C12S 117.1(4) . .
N11S C12S H12A 109.5 . .
N11S C12S H12B 109.5 . .
H12A C12S H12B 109.5 . .
N11S C12S H12C 109.5 . .
H12A C12S H12C 109.5 . .
H12B C12S H12C 109.5 . .
N11S C13S H13A 109.5 . .
N11S C13S H13B 109.5 . .
H13A C13S H13B 109.5 . .
N11S C13S H13C 109.5 . .
H13A C13S H13C 109.5 . .
H13B C13S H13C 109.5 . .

loop_
_geom_bond_atom_site_label_1
_geom_bond_atom_site_label_2
_geom_bond_distance
_geom_bond_site_symmetry_2
Fe1 O22 2.019(4) .
Fe1 O23 2.030(4) .
Fe1 O12 2.050(3) .
Fe1 O2 2.058(3) .
Fe1 O13 2.080(4) .
Fe1 O3 2.087(3) .
K1 O5 2.243(4) .
K1 O15 2.296(4) 1_454
K1 O16 2.326(4) 1_454
K1 O25 2.326(4) 2_645
K1 O26 2.397(4) 2_645
K1 O6 2.416(4) .
K1 C5 3.070(4) .
K1 C15 3.081(5) 1_454
K1 C16 3.097(5) 1_454
K1 C25 3.133(5) 2_645
K1 C6 3.148(5) .
K1 C26 3.181(6) 2_645
C1 C2 1.376(7) .
C1 C6 1.415(7) .
C1 Cl1 1.752(5) .
C2 O2 1.268(6) .
C2 C3 1.525(6) .
C3 O3 1.284(5) .
C3 C4 1.367(6) .
C4 C5 1.423(6) .
C4 Cl4 1.741(5) .
C5 O5 1.242(6) .
C5 C6 1.562(6) .
C6 O6 1.224(5) .
C11 C12 1.393(6) .
C11 C16 1.409(7) .
C11 Cl11 1.738(5) .
C12 O12 1.266(6) .
C12 C13 1.531(6) .
C13 O13 1.287(6) .
C13 C14 1.369(7) .
C14 C15 1.427(7) .
C14 Cl14 1.728(5) .
C15 O15 1.235(6) .
C15 C16 1.548(6) .
C15 K1 3.081(5) 1_656
O15 K1 2.296(4) 1_656
C16 O16 1.236(5) .
C16 K1 3.097(5) 1_656
O16 K1 2.326(4) 1_656
C21 C22 1.376(7) .
C21 C26 1.406(8) .
C21 Cl21 1.736(5) .
C22 O22 1.275(7) .
C22 C23 1.542(6) .
C23 O23 1.294(6) .
C23 C24 1.360(7) .
C24 C25 1.429(7) .
C24 Cl24 1.731(5) .
C25 O25 1.231(6) .
C25 C26 1.565(7) .
C25 K1 3.133(5) 2_655
O25 K1 2.326(4) 2_655
C26 O26 1.250(6) .
C26 K1 3.181(6) 2_655
O26 K1 2.397(4) 2_655
P1 C121 1.792(5) .
P1 C131 1.794(5) .
P1 C111 1.804(5) .
P1 C101 1.809(5) .
C101 C102 1.498(7) .
C101 H10A 0.9900 .
C101 H10B 0.9900 .
C102 H10C 0.9800 .
C102 H10D 0.9800 .
C102 H10E 0.9800 .
C111 C112 1.381(7) .
C111 C116 1.387(6) .
C112 C113 1.385(8) .
C112 H112 0.9500 .
C113 C114 1.378(8) .
C113 H113 0.9500 .
C114 C115 1.374(8) .
C114 H114 0.9500 .
C115 C116 1.377(7) .
C115 H115 0.9500 .
C116 H116 0.9500 .
C121 C122 1.396(7) .
C121 C126 1.404(7) .
C122 C123 1.389(7) .
C122 H122 0.9500 .
C123 C124 1.386(8) .
C123 H123 0.9500 .
C124 C125 1.384(8) .
C124 H124 0.9500 .
C125 C126 1.385(7) .
C125 H125 0.9500 .
C126 H126 0.9500 .
C131 C132 1.372(6) .
C131 C136 1.408(6) .
C132 C133 1.389(7) .
C132 H132 0.9500 .
C133 C134 1.395(7) .
C133 H133 0.9500 .
C134 C135 1.387(7) .
C134 H134 0.9500 .
C135 C136 1.378(7) .
C135 H135 0.9500 .
C136 H136 0.9500 .
P2 C221 1.790(5) .
P2 C211 1.790(5) .
P2 C231 1.805(5) .
P2 C201 1.814(5) .
C201 C202 1.550(7) .
C201 H20A 0.9900 .
C201 H20B 0.9900 .
C202 H20C 0.9800 .
C202 H20D 0.9800 .
C202 H20E 0.9800 .
C211 C212 1.391(6) .
C211 C216 1.394(6) .
C212 C213 1.389(7) .
C212 H212 0.9500 .
C213 C214 1.382(7) .
C213 H213 0.9500 .
C214 C215 1.385(7) .
C214 H214 0.9500 .
C215 C216 1.376(7) .
C215 H215 0.9500 .
C216 H216 0.9500 .
C221 C222 1.393(7) .
C221 C226 1.403(7) .
C222 C223 1.404(7) .
C222 H222 0.9500 .
C223 C224 1.372(8) .
C223 H223 0.9500 .
C224 C225 1.380(7) .
C224 H224 0.9500 .
C225 C226 1.363(7) .
C225 H225 0.9500 .
C226 H226 0.9500 .
C231 C232 1.386(7) .
C231 C236 1.396(7) .
C232 C233 1.391(7) .
C232 H232 0.9500 .
C233 C234 1.379(7) .
C233 H233 0.9500 .
C234 C235 1.391(8) .
C234 H234 0.9500 .
C235 C236 1.395(7) .
C235 H235 0.9500 .
C236 H236 0.9500 .
C1S O1S 1.235(7) .
C1S N1S 1.306(7) .
C1S H1S 0.9500 .
N1S C2S 1.447(7) .
N1S C3S 1.466(7) .
C2S H2S1 0.9800 .
C2S H2S2 0.9800 .
C2S H2S3 0.9800 .
C3S H3S1 0.9800 .
C3S H3S2 0.9800 .
C3S H3S3 0.9800 .
C11S O11S 1.220(7) .
C11S N11S 1.347(7) .
C11S H11S 0.9500 .
N11S C13S 1.439(6) .
N11S C12S 1.455(6) .
C12S H12A 0.9800 .
C12S H12B 0.9800 .
C12S H12C 0.9800 .
C13S H13A 0.9800 .
C13S H13B 0.9800 .
C13S H13C 0.9800 .
